data_2219094
loop_
_publ_author_name
'Fun, Hoong-Kun'
'Patil, P. S.'
'Jebas, Samuel Robinson'
'Dharmaprakash, S. M.'

_publ_section_title
;
 (<i>E</i>)-3-(3,4-Dimethoxyphenyl)-1-(2-furyl)prop-2-en-1-one
;
_journal_coeditor_code LH2655
_journal_issue 8
_journal_name_full 'Acta Crystallographica Section E'
_journal_page_first o1434
_journal_page_last o1435
_journal_paper_doi 10.1107/S1600536808020539
_journal_volume 64
_journal_year 2008
_chemical_formula_iupac 'C15 H14 O4'
_chemical_formula_moiety 'C15 H14 O4'
_chemical_formula_sum 'C15 H14 O4'
_chemical_formula_weight 258.26
_chemical_name_systematic
;
(E)-3-(3,4-Dimethoxyphenyl)-1-(2-furyl)prop-2-en-1-one
;
_space_group_IT_number 5
_symmetry_cell_setting monoclinic
_symmetry_space_group_name_Hall 'C 2y'
_symmetry_space_group_name_H-M 'C 1 2 1'
_atom_sites_solution_hydrogens geom
_atom_sites_solution_primary direct
_atom_sites_solution_secondary difmap
_audit_creation_method SHELXL97
_cell_angle_alpha 90.00
_cell_angle_beta 101.510(2)
_cell_angle_gamma 90.00
_cell_formula_units_Z 4
_cell_length_a 21.5582(5)
_cell_length_b 5.61050(10)
_cell_length_c 10.4622(3)
_cell_measurement_reflns_used 1982
_cell_measurement_temperature 100.00(10)
_cell_measurement_theta_max 30.04
_cell_measurement_theta_min 3.03
_cell_volume 1239.98(5)
_computing_cell_refinement 'APEX2 (Bruker, 2005)'
_computing_data_collection 'APEX2 (Bruker, 2005)'
_computing_data_reduction 'SAINT (Bruker, 2005)'
_computing_molecular_graphics 'SHELXTL (Sheldrick, 2008)'
_computing_publication_material
;
SHELXTL (Sheldrick, 2008) and PLATON (Spek, 2003)
;
_computing_structure_refinement 'SHELXTL (Sheldrick, 2008)'
_computing_structure_solution 'SHELXTL (Sheldrick, 2008)'
_diffrn_ambient_temperature 100.00(10)
_diffrn_measured_fraction_theta_full 0.993
_diffrn_measured_fraction_theta_max 0.993
_diffrn_measurement_device_type 'Bruker APEXII CCD area-detector'
_diffrn_measurement_method '\f and \w'
_diffrn_radiation_monochromator graphite
_diffrn_radiation_source 'fine-focus sealed tube'
_diffrn_radiation_type MoK\a
_diffrn_radiation_wavelength 0.71073
_diffrn_reflns_av_R_equivalents 0.0330
_diffrn_reflns_av_sigmaI/netI 0.0372
_diffrn_reflns_limit_h_max 30
_diffrn_reflns_limit_h_min -30
_diffrn_reflns_limit_k_max 7
_diffrn_reflns_limit_k_min -7
_diffrn_reflns_limit_l_max 14
_diffrn_reflns_limit_l_min -14
_diffrn_reflns_number 7017
_diffrn_reflns_theta_full 30.18
_diffrn_reflns_theta_max 30.18
_diffrn_reflns_theta_min 1.93
_diffrn_standards_number 0
_exptl_absorpt_coefficient_mu 0.100
_exptl_absorpt_correction_T_max 0.9960
_exptl_absorpt_correction_T_min 0.9466
_exptl_absorpt_correction_type multi-scan
_exptl_absorpt_process_details '(SADABS; Bruker, 2005)'
_exptl_crystal_colour colourless
_exptl_crystal_density_diffrn 1.383
_exptl_crystal_density_method 'not measured'
_exptl_crystal_description needle
_exptl_crystal_F_000 544
_exptl_crystal_size_max 0.42
_exptl_crystal_size_mid 0.05
_exptl_crystal_size_min 0.04
_refine_diff_density_max 0.290
_refine_diff_density_min -0.198
_refine_ls_extinction_method none
_refine_ls_goodness_of_fit_ref 1.098
_refine_ls_hydrogen_treatment constr
_refine_ls_matrix_type full
_refine_ls_number_parameters 174
_refine_ls_number_reflns 1997
_refine_ls_number_restraints 1
_refine_ls_restrained_S_all 1.098
_refine_ls_R_factor_all 0.0508
_refine_ls_R_factor_gt 0.0419
_refine_ls_shift/su_max 0.000
_refine_ls_shift/su_mean 0.000
_refine_ls_structure_factor_coef Fsqd
_refine_ls_weighting_details 'calc w = 1/[\s^2^(Fo^2^)+(0.059P)^2^] where P=(Fo^2^+2Fc^2^)/3'
_refine_ls_weighting_scheme calc
_refine_ls_wR_factor_gt 0.0992
_refine_ls_wR_factor_ref 0.1038
_reflns_number_gt 1707
_reflns_number_total 1997
_reflns_threshold_expression I>2\s(I)
_cod_data_source_file lh2655.cif
_cod_data_source_block I
_cod_original_sg_symbol_H-M 'C 2'
_cod_database_code 2219094
_cod_database_fobs_code 2219094

loop_
_symmetry_equiv_pos_as_xyz
'x, y, z'
'-x, y, -z'
'x+1/2, y+1/2, z'
'-x+1/2, y+1/2, -z'

loop_
_atom_site_type_symbol
_atom_site_label
_atom_site_fract_x
_atom_site_fract_y
_atom_site_fract_z
_atom_site_U_iso_or_equiv
_atom_site_adp_type
_atom_site_calc_flag
_atom_site_refinement_flags
_atom_site_occupancy
O O1 0.57239(6) 0.0466(3) 1.44832(13) 0.0232(4) Uani d . 1
O O2 0.48812(8) -0.1128(3) 1.23361(16) 0.0332(4) Uani d . 1
O O3 0.20877(6) 0.3835(3) 0.77192(13) 0.0207(3) Uani d . 1
O O4 0.25511(6) 0.7519(3) 0.67784(12) 0.0205(3) Uani d . 1
C C1 0.55488(9) 0.4315(4) 1.39689(18) 0.0214(5) Uani d . 1
H H1A 0.5388 0.5703 1.3540 0.026 Uiso calc R 1
C C2 0.60096(9) 0.4149(5) 1.51546(19) 0.0243(5) Uani d . 1
H H2A 0.6211 0.5408 1.5648 0.029 Uiso calc R 1
C C3 0.60942(8) 0.1816(5) 1.54141(19) 0.0235(5) Uani d . 1
H H3A 0.6370 0.1201 1.6137 0.028 Uiso calc R 1
C C4 0.53928(8) 0.2049(4) 1.35948(17) 0.0186(4) Uani d . 1
C C5 0.49518(9) 0.1039(4) 1.2480(2) 0.0208(4) Uani d . 1
C C6 0.46005(8) 0.2776(4) 1.15509(17) 0.0195(4) Uani d . 1
H H6A 0.4711 0.4380 1.1614 0.023 Uiso calc R 1
C C7 0.41218(8) 0.2036(4) 1.06159(18) 0.0197(4) Uani d . 1
H H7A 0.4025 0.0420 1.0601 0.024 Uiso calc R 1
C C8 0.37371(8) 0.3532(4) 0.96152(17) 0.0177(4) Uani d . 1
C C9 0.31001(8) 0.2882(4) 0.91378(17) 0.0178(4) Uani d . 1
H H9A 0.2939 0.1504 0.9443 0.021 Uiso calc R 1
C C10 0.27144(8) 0.4282(4) 0.82177(17) 0.0178(4) Uani d . 1
C C11 0.29632(8) 0.6304(4) 0.77127(17) 0.0164(4) Uani d . 1
C C12 0.35917(8) 0.6949(4) 0.81736(18) 0.0189(4) Uani d . 1
H H12A 0.3758 0.8294 0.7844 0.023 Uiso calc R 1
C C13 0.39718(8) 0.5570(4) 0.91321(18) 0.0189(4) Uani d . 1
H H13A 0.4389 0.6026 0.9451 0.023 Uiso calc R 1
C C14 0.18004(8) 0.1967(4) 0.83195(19) 0.0209(4) Uani d . 1
H H14A 0.1353 0.1960 0.7980 0.031 Uiso calc R 1
H H14B 0.1878 0.2219 0.9245 0.031 Uiso calc R 1
H H14C 0.1977 0.0465 0.8138 0.031 Uiso calc R 1
C C15 0.28193(10) 0.9223(5) 0.60272(19) 0.0232(4) Uani d . 1
H H15A 0.2497 0.9791 0.5324 0.035 Uiso calc R 1
H H15B 0.3152 0.8484 0.5679 0.035 Uiso calc R 1
H H15C 0.2989 1.0537 0.6574 0.035 Uiso calc R 1

loop_
_atom_site_aniso_label
_atom_site_aniso_U_11
_atom_site_aniso_U_22
_atom_site_aniso_U_33
_atom_site_aniso_U_12
_atom_site_aniso_U_13
_atom_site_aniso_U_23
O1 0.0204(6) 0.0220(9) 0.0236(7) 0.0022(6) -0.0043(5) 0.0049(7)
O2 0.0346(8) 0.0191(9) 0.0376(9) 0.0034(7) -0.0128(7) 0.0013(9)
O3 0.0168(5) 0.0235(9) 0.0198(6) -0.0018(6) -0.0014(5) 0.0065(7)
O4 0.0204(6) 0.0228(9) 0.0175(6) 0.0022(6) 0.0015(5) 0.0081(7)
C1 0.0210(8) 0.0222(13) 0.0196(8) 0.0002(8) 0.0003(7) 0.0021(9)
C2 0.0227(8) 0.0295(14) 0.0187(8) -0.0004(9) -0.0009(7) -0.0014(10)
C3 0.0172(8) 0.0337(15) 0.0174(8) 0.0027(9) -0.0021(6) 0.0028(10)
C4 0.0158(7) 0.0211(11) 0.0173(8) 0.0028(8) -0.0005(6) 0.0039(9)
C5 0.0190(8) 0.0190(12) 0.0224(9) 0.0030(8) -0.0005(7) 0.0003(9)
C6 0.0187(8) 0.0201(11) 0.0176(8) 0.0029(8) -0.0012(6) 0.0009(9)
C7 0.0193(8) 0.0173(11) 0.0205(9) 0.0012(8) -0.0008(7) 0.0006(9)
C8 0.0176(7) 0.0179(11) 0.0161(8) 0.0043(8) -0.0002(6) -0.0015(9)
C9 0.0197(8) 0.0159(11) 0.0168(8) 0.0014(7) 0.0015(6) -0.0006(8)
C10 0.0165(7) 0.0197(11) 0.0158(8) 0.0008(7) -0.0001(6) -0.0015(9)
C11 0.0182(8) 0.0169(11) 0.0133(8) 0.0021(7) 0.0015(6) -0.0010(8)
C12 0.0197(8) 0.0204(12) 0.0167(8) -0.0008(8) 0.0033(6) 0.0007(9)
C13 0.0158(7) 0.0224(12) 0.0178(8) 0.0012(8) 0.0016(6) -0.0026(9)
C14 0.0189(8) 0.0234(12) 0.0194(8) -0.0022(8) 0.0016(6) 0.0026(9)
C15 0.0305(9) 0.0196(12) 0.0189(8) 0.0003(9) 0.0033(7) 0.0063(9)

loop_
_atom_type_symbol
_atom_type_description
_atom_type_scat_dispersion_real
_atom_type_scat_dispersion_imag
_atom_type_scat_source
C C 0.0033 0.0016 'International Tables Vol C Tables 4.2.6.8 and 6.1.1.4'
H H 0.0000 0.0000 'International Tables Vol C Tables 4.2.6.8 and 6.1.1.4'
O O 0.0106 0.0060 'International Tables Vol C Tables 4.2.6.8 and 6.1.1.4'

loop_
_geom_angle_atom_site_label_1
_geom_angle_atom_site_label_2
_geom_angle_atom_site_label_3
_geom_angle
C3 O1 C4 105.99(18)
C10 O3 C14 116.67(15)
C11 O4 C15 116.78(14)
C4 C1 C2 106.2(2)
C4 C1 H1A 126.9
C2 C1 H1A 126.9
C3 C2 C1 106.4(2)
C3 C2 H2A 126.8
C1 C2 H2A 126.8
C2 C3 O1 111.20(17)
C2 C3 H3A 124.4
O1 C3 H3A 124.4
C1 C4 O1 110.20(16)
C1 C4 C5 132.75(19)
O1 C4 C5 117.05(19)
O2 C5 C4 121.66(19)
O2 C5 C6 122.51(18)
C4 C5 C6 115.8(2)
C7 C6 C5 119.7(2)
C7 C6 H6A 120.1
C5 C6 H6A 120.1
C6 C7 C8 126.1(2)
C6 C7 H7A 117.0
C8 C7 H7A 117.0
C13 C8 C9 118.95(17)
C13 C8 C7 122.56(16)
C9 C8 C7 118.5(2)
C10 C9 C8 120.4(2)
C10 C9 H9A 119.8
C8 C9 H9A 119.8
O3 C10 C9 124.77(19)
O3 C10 C11 115.27(16)
C9 C10 C11 119.95(16)
O4 C11 C12 124.57(19)
O4 C11 C10 115.50(15)
C12 C11 C10 119.92(17)
C11 C12 C13 119.73(19)
C11 C12 H12A 120.1
C13 C12 H12A 120.1
C8 C13 C12 120.98(16)
C8 C13 H13A 119.5
C12 C13 H13A 119.5
O3 C14 H14A 109.5
O3 C14 H14B 109.5
H14A C14 H14B 109.5
O3 C14 H14C 109.5
H14A C14 H14C 109.5
H14B C14 H14C 109.5
O4 C15 H15A 109.5
O4 C15 H15B 109.5
H15A C15 H15B 109.5
O4 C15 H15C 109.5
H15A C15 H15C 109.5
H15B C15 H15C 109.5

loop_
_geom_bond_atom_site_label_1
_geom_bond_atom_site_label_2
_geom_bond_distance
O1 C3 1.360(3)
O1 C4 1.377(2)
O2 C5 1.231(3)
O3 C10 1.371(2)
O3 C14 1.425(3)
O4 C11 1.365(2)
O4 C15 1.431(3)
C1 C4 1.353(3)
C1 C2 1.429(2)
C1 H1A 0.9300
C2 C3 1.342(4)
C2 H2A 0.9300
C3 H3A 0.9300
C4 C5 1.464(3)
C5 C6 1.475(3)
C6 C7 1.339(2)
C6 H6A 0.9300
C7 C8 1.464(3)
C7 H7A 0.9300
C8 C13 1.386(3)
C8 C9 1.412(2)
C9 C10 1.384(3)
C9 H9A 0.9300
C10 C11 1.402(3)
C11 C12 1.392(2)
C12 C13 1.396(3)
C12 H12A 0.9300
C13 H13A 0.9300
C14 H14A 0.9600
C14 H14B 0.9600
C14 H14C 0.9600
C15 H15A 0.9600
C15 H15B 0.9600
C15 H15C 0.9600

loop_
_geom_hbond_atom_site_label_D
_geom_hbond_atom_site_label_H
_geom_hbond_atom_site_label_A
_geom_hbond_site_symmetry_A
_geom_hbond_distance_DH
_geom_hbond_distance_HA
_geom_hbond_distance_DA
_geom_hbond_angle_DHA
C1 H1A O2 1_565 0.93 2.32 3.247(3) 173
C3 H3A O3 3_546 0.93 2.42 3.338(3) 167
C7 H7A O2 . 0.93 2.47 2.810(3) 101
C14 H14B Cg1 4_547 0.96 2.66 3.431(2) 137

loop_
_geom_torsion_atom_site_label_1
_geom_torsion_atom_site_label_2
_geom_torsion_atom_site_label_3
_geom_torsion_atom_site_label_4
_geom_torsion
C4 C1 C2 C3 -0.5(3)
C1 C2 C3 O1 0.2(3)
C4 O1 C3 C2 0.2(2)
C2 C1 C4 O1 0.6(2)
C2 C1 C4 C5 179.8(2)
C3 O1 C4 C1 -0.5(2)
C3 O1 C4 C5 -179.81(17)
C1 C4 C5 O2 -179.5(2)
O1 C4 C5 O2 -0.4(3)
C1 C4 C5 C6 0.5(3)
O1 C4 C5 C6 179.55(16)
O2 C5 C6 C7 9.9(3)
C4 C5 C6 C7 -170.05(18)
C5 C6 C7 C8 -178.99(19)
C6 C7 C8 C13 29.9(3)
C6 C7 C8 C9 -149.4(2)
C13 C8 C9 C10 -1.0(3)
C7 C8 C9 C10 178.20(18)
C14 O3 C10 C9 8.3(3)
C14 O3 C10 C11 -172.75(17)
C8 C9 C10 O3 -178.34(19)
C8 C9 C10 C11 2.8(3)
C15 O4 C11 C12 14.7(3)
C15 O4 C11 C10 -165.54(18)
O3 C10 C11 O4 -1.2(2)
C9 C10 C11 O4 177.80(18)
O3 C10 C11 C12 178.59(18)
C9 C10 C11 C12 -2.4(3)
O4 C11 C12 C13 -179.89(18)
C10 C11 C12 C13 0.3(3)
C9 C8 C13 C12 -1.0(3)
C7 C8 C13 C12 179.74(19)
C11 C12 C13 C8 1.4(3)

loop_
_cod_related_entry_id
_cod_related_entry_database
_cod_related_entry_code
1 ChemSpider 30655575
